data_4024371
loop_
_publ_author_name
'Paromita Debroy'
'Sergey V. Lindeman'
'Rajendra Rathore'

_publ_section_title
;
A Versatile Synthesis of Electroactive Stilbenoprismands for Effective
Binding of Metal Cations
;
_journal_name_full 'Journal of Organic Chemistry'
_journal_page_first 2080
_journal_page_last 2087
_journal_paper_doi 10.1021/jo802579f
_journal_volume 74
_journal_year 2009
_chemical_formula_sum 'C18 H12 Br2'
_chemical_formula_weight 388.10
_chemical_name_systematic
; 
 ? 
;
_space_group_IT_number 61
_symmetry_cell_setting orthorhombic
_symmetry_space_group_name_Hall '-P 2ac 2ab'
_symmetry_space_group_name_H-M 'P b c a'
_atom_sites_solution_hydrogens geom
_atom_sites_solution_primary direct
_atom_sites_solution_secondary difmap
_audit_creation_method SHELXL-97
_cell_angle_alpha 90.00
_cell_angle_beta 90.00
_cell_angle_gamma 90.00
_cell_formula_units_Z 4
_cell_length_a 10.9084(2)
_cell_length_b 7.71130(10)
_cell_length_c 17.1754(3)
_cell_measurement_reflns_used 7490
_cell_measurement_temperature 100(2)
_cell_measurement_theta_max 61
_cell_measurement_theta_min 5
_cell_volume 1444.76(4)
_computing_cell_refinement 'SAINT v7.23A (Bruker, 2005)'
_computing_data_collection 'APEX2 v2.0-2 (Bruker, 2005)'
_computing_data_reduction 'SADABS-2004/1 (Bruker, 2005)'
_computing_molecular_graphics 'XP v5.1 (Bruker, 1998)'
_computing_publication_material 'XCIF v6.12 (Bruker, 2001)'
_computing_structure_refinement 'SHELXL-97 v.97-2 (Sheldrick, 1993-1997)'
_computing_structure_solution 'XS/SHELXTL v6.12 (Bruker, 2001)'
_diffrn_ambient_temperature 100(2)
_diffrn_measured_fraction_theta_full 0.989
_diffrn_measured_fraction_theta_max 0.959
_diffrn_measurement_device_type 'Bruker APEX2 CCD detector'
_diffrn_measurement_method '\w scans'
_diffrn_radiation_monochromator graphite
_diffrn_radiation_source 'fine-focus sealed tube'
_diffrn_radiation_type CuK\a
_diffrn_radiation_wavelength 1.54178
_diffrn_reflns_av_R_equivalents 0.0199
_diffrn_reflns_av_sigmaI/netI 0.0092
_diffrn_reflns_limit_h_max 11
_diffrn_reflns_limit_h_min 0
_diffrn_reflns_limit_k_max 8
_diffrn_reflns_limit_k_min 0
_diffrn_reflns_limit_l_max 18
_diffrn_reflns_limit_l_min 0
_diffrn_reflns_number 11929
_diffrn_reflns_theta_full 66.37
_diffrn_reflns_theta_max 62.67
_diffrn_reflns_theta_min 5.15
_exptl_absorpt_coefficient_mu 6.984
_exptl_absorpt_correction_T_max 0.5418
_exptl_absorpt_correction_T_min 0.2543
_exptl_absorpt_correction_type multi-scan
_exptl_absorpt_process_details
;
 SADABS. Program for empirical absorption correction of
 area-detector data. University of Goetingen. Germany. 
 Sheldrick, G. M. 1996
;
_exptl_crystal_colour colorless
_exptl_crystal_density_diffrn 1.784
_exptl_crystal_density_method 'not measured'
_exptl_crystal_description prism
_exptl_crystal_F_000 760
_exptl_crystal_size_max 0.27
_exptl_crystal_size_mid 0.12
_exptl_crystal_size_min 0.10
_refine_diff_density_max 0.663
_refine_diff_density_min -0.322
_refine_diff_density_rms 0.070
_refine_ls_extinction_method none
_refine_ls_goodness_of_fit_ref 1.134
_refine_ls_hydrogen_treatment constr
_refine_ls_matrix_type full
_refine_ls_number_parameters 91
_refine_ls_number_reflns 1071
_refine_ls_number_restraints 0
_refine_ls_restrained_S_all 1.134
_refine_ls_R_factor_all 0.0263
_refine_ls_R_factor_gt 0.0258
_refine_ls_shift/su_max 0.001
_refine_ls_shift/su_mean 0.000
_refine_ls_structure_factor_coef Fsqd
_refine_ls_weighting_details 'calc w=1/[\s^2^(Fo^2^)+(0.0338P)^2^+2.3537P] where P=(Fo^2^+2Fc^2^)/3'
_refine_ls_weighting_scheme calc
_refine_ls_wR_factor_gt 0.0664
_refine_ls_wR_factor_ref 0.0668
_reflns_number_gt 1054
_reflns_number_total 1071
_reflns_threshold_expression >2sigma(I)
_cod_data_source_file jo802579f_si_003.cif
_cod_data_source_block raj3g
_cod_database_code 4024371

loop_
_symmetry_equiv_pos_as_xyz
'x, y, z'
'-x+1/2, -y, z+1/2'
'-x, y+1/2, -z+1/2'
'x+1/2, -y+1/2, -z'
'-x, -y, -z'
'x-1/2, y, -z-1/2'
'x, -y-1/2, z-1/2'
'-x-1/2, y-1/2, z'

loop_
_atom_site_label
_atom_site_type_symbol
_atom_site_fract_x
_atom_site_fract_y
_atom_site_fract_z
_atom_site_U_iso_or_equiv
_atom_site_adp_type
_atom_site_occupancy
_atom_site_symmetry_multiplicity
_atom_site_calc_flag
_atom_site_refinement_flags
_atom_site_disorder_assembly
_atom_site_disorder_group
Br1 Br 0.28574(3) 0.09403(4) 0.580729(18) 0.02803(16) Uani 1 1 d . . .
C1 C 0.5134(2) 0.3597(3) 0.55184(15) 0.0158(6) Uani 1 1 d . . .
C2 C 0.4760(2) 0.3323(3) 0.47501(15) 0.0168(6) Uani 1 1 d . . .
H2 H 0.4595 0.2179 0.4575 0.020 Uiso 1 1 calc R . .
C3 C 0.5372(3) 0.5293(4) 0.57585(14) 0.0178(6) Uani 1 1 d . . .
H3 H 0.5629 0.5502 0.6279 0.021 Uiso 1 1 calc R . .
C11 C 0.5326(2) 0.2140(3) 0.60748(14) 0.0173(6) Uani 1 1 d . . .
C12 C 0.4448(3) 0.0889(3) 0.62614(16) 0.0203(6) Uani 1 1 d . . .
C13 C 0.4671(3) -0.0392(4) 0.68121(15) 0.0239(7) Uani 1 1 d . . .
H13 H 0.4057 -0.1230 0.6925 0.029 Uiso 1 1 calc R . .
C14 C 0.5780(3) -0.0448(4) 0.71938(17) 0.0279(7) Uani 1 1 d . . .
H14 H 0.5931 -0.1317 0.7574 0.033 Uiso 1 1 calc R . .
C15 C 0.6681(3) 0.0773(4) 0.70212(17) 0.0268(7) Uani 1 1 d . . .
H15 H 0.7443 0.0735 0.7288 0.032 Uiso 1 1 calc R . .
C16 C 0.6479(3) 0.2032(3) 0.64689(15) 0.0214(6) Uani 1 1 d . . .
H16 H 0.7111 0.2837 0.6348 0.026 Uiso 1 1 calc R . .

loop_
_atom_site_aniso_label
_atom_site_aniso_U_11
_atom_site_aniso_U_22
_atom_site_aniso_U_33
_atom_site_aniso_U_23
_atom_site_aniso_U_13
_atom_site_aniso_U_12
Br1 0.0228(2) 0.0242(2) 0.0371(2) 0.00302(12) -0.00039(11) -0.00677(12)
C1 0.0139(14) 0.0170(13) 0.0165(13) 0.0005(11) 0.0035(10) 0.0023(11)
C2 0.0186(14) 0.0132(13) 0.0186(13) -0.0030(11) 0.0020(10) -0.0012(11)
C3 0.0176(15) 0.0205(15) 0.0154(14) -0.0035(11) 0.0004(10) -0.0002(12)
C11 0.0221(15) 0.0152(14) 0.0145(12) -0.0038(10) 0.0037(11) 0.0041(11)
C12 0.0214(16) 0.0191(15) 0.0205(14) -0.0040(11) 0.0060(11) 0.0024(11)
C13 0.0338(18) 0.0163(14) 0.0216(15) 0.0007(11) 0.0117(12) 0.0050(12)
C14 0.0403(19) 0.0238(15) 0.0195(14) 0.0052(12) 0.0088(13) 0.0122(14)
C15 0.0277(17) 0.0314(17) 0.0213(15) -0.0008(12) -0.0005(12) 0.0115(13)
C16 0.0337(17) 0.0163(13) 0.0144(12) -0.0007(11) 0.0029(11) 0.0057(12)

loop_
_atom_type_symbol
_atom_type_description
_atom_type_scat_dispersion_real
_atom_type_scat_dispersion_imag
_atom_type_scat_source
C C 0.0181 0.0091 'International Tables Vol C Tables 4.2.6.8 and 6.1.1.4'
H H 0.0000 0.0000 'International Tables Vol C Tables 4.2.6.8 and 6.1.1.4'
Br Br -0.6763 1.2805 'International Tables Vol C Tables 4.2.6.8 and 6.1.1.4'

loop_
_geom_angle_atom_site_label_1
_geom_angle_atom_site_label_2
_geom_angle_atom_site_label_3
_geom_angle
_geom_angle_site_symmetry_1
_geom_angle_site_symmetry_3
_geom_angle_publ_flag
C3 C1 C2 118.4(2) . . ?
C3 C1 C11 119.4(2) . . ?
C2 C1 C11 122.2(2) . . ?
C3 C2 C1 120.6(2) 5_666 . ?
C3 C2 H2 119.7 5_666 . ?
C1 C2 H2 119.7 . . ?
C2 C3 C1 121.0(2) 5_666 . ?
C2 C3 H3 119.5 5_666 . ?
C1 C3 H3 119.5 . . ?
C12 C11 C16 117.0(2) . . ?
C12 C11 C1 124.9(2) . . ?
C16 C11 C1 118.1(2) . . ?
C13 C12 C11 121.9(3) . . ?
C13 C12 Br1 116.9(2) . . ?
C11 C12 Br1 121.1(2) . . ?
C14 C13 C12 120.0(3) . . ?
C14 C13 H13 120.0 . . ?
C12 C13 H13 120.0 . . ?
C13 C14 C15 119.8(3) . . ?
C13 C14 H14 120.1 . . ?
C15 C14 H14 120.1 . . ?
C16 C15 C14 120.7(3) . . ?
C16 C15 H15 119.6 . . ?
C14 C15 H15 119.6 . . ?
C15 C16 C11 120.5(3) . . ?
C15 C16 H16 119.7 . . ?
C11 C16 H16 119.7 . . ?

loop_
_geom_bond_atom_site_label_1
_geom_bond_atom_site_label_2
_geom_bond_distance
_geom_bond_site_symmetry_2
_geom_bond_publ_flag
Br1 C12 1.903(3) . ?
C1 C3 1.395(4) . ?
C1 C2 1.397(4) . ?
C1 C11 1.490(4) . ?
C2 C3 1.387(4) 5_666 ?
C2 H2 0.9500 . ?
C3 C2 1.387(4) 5_666 ?
C3 H3 0.9500 . ?
C11 C12 1.396(4) . ?
C11 C16 1.431(4) . ?
C12 C13 1.389(4) . ?
C13 C14 1.377(4) . ?
C13 H13 0.9500 . ?
C14 C15 1.392(5) . ?
C14 H14 0.9500 . ?
C15 C16 1.375(4) . ?
C15 H15 0.9500 . ?
C16 H16 0.9500 . ?
